data_4322906
loop_
_publ_author_name
'Amy A. Narducci'
'James A. Ibers'

_publ_contact_author
; James A. Ibers
  Department of Chemistry
  Northwestern University
  2145 Sheridan Rd.
  Evanston, IL 60208-3113, USA
;
_publ_contact_author_email ibers@chem.nwu.edu
_publ_contact_author_fax (847)491-2976
_publ_contact_author_phone (847)491-5449
_publ_section_title
;
 Syntheses, Crystal Structures, and Physical Properties of the New Thorium
 Chalcogenides CuTh2Te6 and SrTh2Se5
;
_journal_name_full 'Inorganic Chemistry'
_journal_page_first 3798
_journal_page_last 3801
_journal_paper_doi 10.1021/ic971594i
_journal_volume 37
_journal_year 1998
_chemical_formula_moiety CuTh2Te6
_chemical_formula_sum 'Cu Te6 Th2'
_chemical_formula_weight 1293.22
_chemical_name_systematic
; 
 ? 
;
_space_group_IT_number 11
_symmetry_cell_setting monoclinic
_symmetry_space_group_name_Hall '-P 2yb'
_symmetry_space_group_name_H-M 'P 1 21/m 1'
_atom_sites_solution_hydrogens geom
_atom_sites_solution_primary direct
_atom_sites_solution_secondary difmap
_audit_creation_method SHELXL
_cell_angle_alpha 90.00
_cell_angle_beta 98.850(10)
_cell_angle_gamma 90.00
_cell_formula_units_Z 1
_cell_length_a 6.170(2)
_cell_length_b 4.3320(10)
_cell_length_c 10.424(3)
_cell_measurement_temperature 113(2)
_cell_volume 275.30(14)
_computing_cell_refinement 'local program'
_computing_data_collection 'local program'
_computing_data_reduction 'local program'
_computing_structure_refinement 'SHELXL-96 (Sheldrick, 1996)'
_computing_structure_solution 'SHELXS-96 (Sheldrick, 1990)'
_diffrn_ambient_temperature 113(2)
_diffrn_measurement_device Picker
_diffrn_radiation_monochromator graphite
_diffrn_radiation_source 'fine-focus sealed tube'
_diffrn_radiation_type MoK\a
_diffrn_radiation_wavelength 0.71073
_diffrn_reflns_av_R_equivalents 0.0463
_diffrn_reflns_av_sigmaI/netI 0.0297
_diffrn_reflns_limit_h_max 8
_diffrn_reflns_limit_h_min -8
_diffrn_reflns_limit_k_max 6
_diffrn_reflns_limit_k_min -6
_diffrn_reflns_limit_l_max 14
_diffrn_reflns_limit_l_min -14
_diffrn_reflns_number 3194
_diffrn_reflns_theta_max 30.08
_diffrn_reflns_theta_min 3.34
_diffrn_standards_interval_count 100
_diffrn_standards_number 6
_exptl_absorpt_coefficient_mu 44.366
_exptl_absorpt_correction_T_max 0.129
_exptl_absorpt_correction_T_min 0.008
_exptl_absorpt_correction_type analytical
_exptl_crystal_colour black
_exptl_crystal_density_diffrn 7.800
_exptl_crystal_description plate
_exptl_crystal_F_000 521
_exptl_crystal_size_max 0.5
_exptl_crystal_size_mid 0.2
_exptl_crystal_size_min 0.2
_refine_diff_density_max 3.483
_refine_diff_density_min -4.396
_refine_diff_density_rms 0.696
_refine_ls_extinction_coef 0.0285(14)
_refine_ls_extinction_expression Fc^*^=kFc[1+0.001xFc^2^\l^3^/sin(2\q)]^-1/4^
_refine_ls_extinction_method SHELXL
_refine_ls_goodness_of_fit_all 1.504
_refine_ls_goodness_of_fit_obs 1.507
_refine_ls_matrix_type full
_refine_ls_number_parameters 32
_refine_ls_number_reflns 899
_refine_ls_number_restraints 0
_refine_ls_restrained_S_all 1.504
_refine_ls_restrained_S_obs 1.507
_refine_ls_R_factor_all 0.0329
_refine_ls_R_factor_obs 0.0326
_refine_ls_shift/esd_max 0.001
_refine_ls_shift/esd_mean 0.000
_refine_ls_structure_factor_coef Fsqd
_refine_ls_weighting_details
;  
 [1.00000+0.00000exp(0.00(sin\q/\l)^2^)]/ 
   [\s^2^(Fo^2^)+0.0000+0.0000*P+(0.0400P)^2^+0.0000sin\q/\l] 
 where P = 1.00000Fo^2^ + 0.00000Fc^2^ 
;
_refine_ls_weighting_scheme calc
_refine_ls_wR_factor_all 0.0803
_refine_ls_wR_factor_obs 0.0803
_reflns_number_observed 894
_reflns_number_total 899
_reflns_observed_criterion >2sigma(I)
_cod_data_source_file ic971594i_1.cif
_cod_data_source_block CuTh2Te6
_cod_database_code 4322906

loop_
_symmetry_equiv_pos_as_xyz
'x, y, z'
'-x, y+1/2, -z'
'-x, -y, -z'
'x, -y-1/2, z'

loop_
_atom_site_aniso_label
_atom_site_aniso_U_11
_atom_site_aniso_U_22
_atom_site_aniso_U_33
_atom_site_aniso_U_23
_atom_site_aniso_U_13
_atom_site_aniso_U_12
Th1 0.0037(2) 0.0044(2) 0.0071(2) 0.000 0.00073(13) 0.000
Te1 0.0034(3) 0.0059(3) 0.0067(3) 0.000 0.0011(2) 0.000
Te2 0.0174(3) 0.0070(4) 0.0113(3) 0.000 0.0086(2) 0.000
Te3 0.0213(3) 0.0060(4) 0.0108(3) 0.000 -0.0072(3) 0.000
Cu1 0.0151(10) 0.0132(14) 0.0111(10) 0.000 0.0028(9) 0.000

loop_
_atom_site_label
_atom_site_type_symbol
_atom_site_fract_x
_atom_site_fract_y
_atom_site_fract_z
_atom_site_U_iso_or_equiv
_atom_site_thermal_displace_type
_atom_site_occupancy
_atom_site_calc_flag
_atom_site_refinement_flags
_atom_site_disorder_group
Th1 Th 0.29306(4) 0.7500 0.66459(3) 0.00508(16) Uani 1 d S .
Te1 Te 0.23374(8) 0.2500 0.44054(6) 0.00527(18) Uani 1 d S .
Te2 Te 0.10037(10) 0.2500 0.83961(6) 0.01124(19) Uani 1 d S .
Te3 Te 0.59469(11) 0.2500 0.83472(7) 0.0137(2) Uani 1 d S .
Cu1 Cu 0.3958(4) 0.2500 1.0337(3) 0.0130(5) Uani 0.50 d SP .

loop_
_atom_type_symbol
_atom_type_description
_atom_type_scat_dispersion_real
_atom_type_scat_dispersion_imag
_atom_type_scat_source
Cu Cu 0.3201 1.2651 'International Tables Vol C Tables 4.2.6.8 and 6.1.1.4'
Te Te -0.5308 1.6751 'International Tables Vol C Tables 4.2.6.8 and 6.1.1.4'
Th Th -7.2400 8.8979 'International Tables Vol C Tables 4.2.6.8 and 6.1.1.4'

loop_
_geom_angle_atom_site_label_1
_geom_angle_atom_site_label_2
_geom_angle_atom_site_label_3
_geom_angle
_geom_angle_site_symmetry_1
_geom_angle_site_symmetry_3
_geom_angle_publ_flag
Te1 Th1 Te1 86.37(3) . 1_565 ?
Te1 Th1 Te2 86.91(2) . . ?
Te1 Th1 Te2 151.52(2) 1_565 . ?
Te1 Th1 Te2 151.52(2) . 1_565 ?
Te1 Th1 Te2 86.91(2) 1_565 1_565 ?
Te2 Th1 Te2 85.93(2) . 1_565 ?
Te1 Th1 Te3 149.506(19) . 1_565 ?
Te1 Th1 Te3 86.40(2) 1_565 1_565 ?
Te2 Th1 Te3 112.30(3) . 1_565 ?
Te2 Th1 Te3 57.23(2) 1_565 1_565 ?
Te1 Th1 Te3 86.40(2) . . ?
Te1 Th1 Te3 149.506(19) 1_565 . ?
Te2 Th1 Te3 57.23(2) . . ?
Te2 Th1 Te3 112.30(3) 1_565 . ?
Te3 Th1 Te3 84.97(3) 1_565 . ?
Te1 Th1 Te1 75.893(15) . 3_566 ?
Te1 Th1 Te1 75.893(15) 1_565 3_566 ?
Te2 Th1 Te1 75.63(2) . 3_566 ?
Te2 Th1 Te1 75.63(2) 1_565 3_566 ?
Te3 Th1 Te1 130.419(15) 1_565 3_566 ?
Te3 Th1 Te1 130.419(15) . 3_566 ?
Te1 Th1 Te1 76.157(17) . 3_666 ?
Te1 Th1 Te1 76.157(17) 1_565 3_666 ?
Te2 Th1 Te1 128.611(15) . 3_666 ?
Te2 Th1 Te1 128.611(15) 1_565 3_666 ?
Te3 Th1 Te1 73.35(2) 1_565 3_666 ?
Te3 Th1 Te1 73.35(2) . 3_666 ?
Te1 Th1 Te1 141.32(3) 3_566 3_666 ?
Te1 Th1 Cu1 131.51(2) . 3_667 ?
Te1 Th1 Cu1 131.51(2) 1_565 3_667 ?
Te2 Th1 Cu1 71.28(4) . 3_667 ?
Te2 Th1 Cu1 71.28(4) 1_565 3_667 ?
Te3 Th1 Cu1 45.272(18) 1_565 3_667 ?
Te3 Th1 Cu1 45.272(18) . 3_667 ?
Te1 Th1 Cu1 134.16(4) 3_566 3_667 ?
Te1 Th1 Cu1 84.53(5) 3_666 3_667 ?
Th1 Te1 Th1 86.37(3) . 1_545 ?
Th1 Te1 Th1 104.107(15) . 3_566 ?
Th1 Te1 Th1 104.107(15) 1_545 3_566 ?
Th1 Te1 Th1 103.843(17) . 3_666 ?
Th1 Te1 Th1 103.843(17) 1_545 3_666 ?
Th1 Te1 Th1 141.32(3) 3_566 3_666 ?
Cu1 Te2 Te3 53.85(6) . . ?
Cu1 Te2 Te3 128.02(6) . 1_455 ?
Te3 Te2 Te3 178.13(3) . 1_455 ?
Cu1 Te2 Th1 99.99(5) . 1_545 ?
Te3 Te2 Th1 61.857(16) . 1_545 ?
Te3 Te2 Th1 116.95(2) 1_455 1_545 ?
Cu1 Te2 Th1 99.99(5) . . ?
Te3 Te2 Th1 61.857(16) . . ?
Te3 Te2 Th1 116.95(2) 1_455 . ?
Th1 Te2 Th1 85.93(2) 1_545 . ?
Cu1 Te3 Cu1 115.60(10) 3_667 3_657 ?
Cu1 Te3 Cu1 62.71(6) 3_667 . ?
Cu1 Te3 Cu1 62.71(6) 3_657 . ?
Cu1 Te3 Te2 86.09(6) 3_667 . ?
Cu1 Te3 Te2 86.09(6) 3_657 . ?
Cu1 Te3 Te2 52.02(6) . . ?
Cu1 Te3 Te2 92.92(6) 3_667 1_655 ?
Cu1 Te3 Te2 92.92(6) 3_657 1_655 ?
Cu1 Te3 Te2 126.11(7) . 1_655 ?
Te2 Te3 Te2 178.13(3) . 1_655 ?
Cu1 Te3 Th1 146.24(6) 3_667 1_545 ?
Cu1 Te3 Th1 71.84(6) 3_657 1_545 ?
Cu1 Te3 Th1 97.92(5) . 1_545 ?
Te2 Te3 Th1 60.911(19) . 1_545 ?
Te2 Te3 Th1 120.27(2) 1_655 1_545 ?
Cu1 Te3 Th1 71.84(6) 3_667 . ?
Cu1 Te3 Th1 146.24(6) 3_657 . ?
Cu1 Te3 Th1 97.92(5) . . ?
Te2 Te3 Th1 60.911(19) . . ?
Te2 Te3 Th1 120.27(2) 1_655 . ?
Th1 Te3 Th1 84.97(3) 1_545 . ?
Te2 Cu1 Te3 112.74(6) . 3_667 ?
Te2 Cu1 Te3 112.74(6) . 3_657 ?
Te3 Cu1 Te3 115.60(10) 3_667 3_657 ?
Te2 Cu1 Te3 74.14(8) . . ?
Te3 Cu1 Te3 117.29(6) 3_667 . ?
Te3 Cu1 Te3 117.29(6) 3_657 . ?
Te2 Cu1 Cu1 96.19(12) . 3_667 ?
Te3 Cu1 Cu1 58.78(6) 3_667 3_667 ?
Te3 Cu1 Cu1 148.85(16) 3_657 3_667 ?
Te3 Cu1 Cu1 58.51(9) . 3_667 ?
Te2 Cu1 Cu1 96.19(12) . 3_657 ?
Te3 Cu1 Cu1 148.85(16) 3_667 3_657 ?
Te3 Cu1 Cu1 58.78(6) 3_657 3_657 ?
Te3 Cu1 Cu1 58.51(9) . 3_657 ?
Cu1 Cu1 Cu1 108.58(17) 3_667 3_657 ?
Te2 Cu1 Th1 167.70(10) . 3_667 ?
Te3 Cu1 Th1 62.88(5) 3_667 3_667 ?
Te3 Cu1 Th1 62.88(5) 3_657 3_667 ?
Te3 Cu1 Th1 118.16(9) . 3_667 ?
Cu1 Cu1 Th1 90.97(12) 3_667 3_667 ?
Cu1 Cu1 Th1 90.97(12) 3_657 3_667 ?

loop_
_geom_bond_atom_site_label_1
_geom_bond_atom_site_label_2
_geom_bond_distance
_geom_bond_site_symmetry_2
_geom_bond_publ_flag
Th1 Te1 3.1650(8) . ?
Th1 Te1 3.1650(8) 1_565 ?
Th1 Te2 3.1782(7) . ?
Th1 Te2 3.1782(7) 1_565 ?
Th1 Te3 3.2069(8) 1_565 ?
Th1 Te3 3.2069(8) . ?
Th1 Te1 3.2665(12) 3_566 ?
Th1 Te1 3.2726(11) 3_666 ?
Th1 Cu1 3.424(3) 3_667 ?
Te1 Th1 3.1650(8) 1_545 ?
Te1 Th1 3.2665(12) 3_566 ?
Te1 Th1 3.2726(11) 3_666 ?
Te2 Cu1 2.506(3) . ?
Te2 Te3 3.0582(14) . ?
Te2 Te3 3.1126(14) 1_455 ?
Te2 Th1 3.1782(7) 1_545 ?
Te3 Cu1 2.5597(15) 3_667 ?
Te3 Cu1 2.5597(14) 3_657 ?
Te3 Cu1 2.567(3) . ?
Te3 Te2 3.1126(14) 1_655 ?
Te3 Th1 3.2069(8) 1_545 ?
Cu1 Te3 2.5597(15) 3_667 ?
Cu1 Te3 2.5597(15) 3_657 ?
Cu1 Cu1 2.668(3) 3_667 ?
Cu1 Cu1 2.668(3) 3_657 ?
Cu1 Th1 3.424(3) 3_667 ?
